data_4509169
loop_
_publ_author_name
'Stoumpos, Constantinos C.'
'Inglis, Ross'
'Karotsis, Georgios'
'Jones, Leigh F.'
'Collins, Anna'
'Parsons, Simon'
'Milios, Constantinos J.'
'Papaefstathiou, Giannis S.'
'Brechin, Euan K.'

_publ_section_related_literature
; 
? 
;
_publ_section_title
;
 Supramolecular Entanglement from Interlocked Molecular Nanomagnets
;
_journal_issue 1
_journal_name_full 'Crystal Growth &amp; Design'
_journal_page_first 24
_journal_paper_doi 10.1021/cg800947z
_journal_volume 9
_journal_year 2009
_chemical_compound_source CMs8
_chemical_formula_moiety 'C39 H30 Cl1 Mn3 N6 O11, 4(C H4 O)'
_chemical_formula_sum 'C42 H42 Cl Mn3 N6 O14'
_chemical_formula_weight 1055.07
_space_group_IT_number 165
_symmetry_cell_setting trigonal
_symmetry_space_group_name_Hall '-P 3 2"c'
_symmetry_space_group_name_H-M 'P -3 c 1'
_atom_sites_solution_hydrogens geom
_atom_sites_solution_primary direct
_audit_creation_date 08-03-10
_audit_creation_method CRYSTALS_ver_12.85
_cell_angle_alpha 90
_cell_angle_beta 90
_cell_angle_gamma 120
_cell_formula_units_Z 4
_cell_length_a 15.6887(3)
_cell_length_b 15.6887(3)
_cell_length_c 22.2702(8)
_cell_measurement_reflns_used 4984
_cell_measurement_temperature 150
_cell_measurement_theta_max 26
_cell_measurement_theta_min 2
_cell_volume 4747.1(2)
_computing_cell_refinement 'SAINT (Siemens ,1995)'
_computing_data_collection 'SMART (Siemens, 1993)'
_computing_data_reduction 'SAINT (Siemens ,1995)'
_computing_molecular_graphics 'CAMERON (Watkin et al., 1996)'
_computing_publication_material 'CRYSTALS (Betteridge et al., 2003)'
_computing_structure_refinement 'CRYSTALS (Betteridge et al., 2003)'
_computing_structure_solution 'SIR92 (Altomare et al., 1994)'
_diffrn_ambient_temperature 150
_diffrn_measured_fraction_theta_full 0.996
_diffrn_measured_fraction_theta_max 0.951
_diffrn_measurement_device 'Bruker SMART'
_diffrn_measurement_device_type Area
_diffrn_measurement_method \w
_diffrn_radiation_monochromator graphite
_diffrn_radiation_type 'Mo K\a'
_diffrn_radiation_wavelength 0.71073
_diffrn_reflns_av_R_equivalents 0.075
_diffrn_reflns_limit_h_max 0
_diffrn_reflns_limit_h_min -18
_diffrn_reflns_limit_k_max 21
_diffrn_reflns_limit_k_min 0
_diffrn_reflns_limit_l_max 29
_diffrn_reflns_limit_l_min 0
_diffrn_reflns_number 21939
_diffrn_reflns_theta_full 28.266
_diffrn_reflns_theta_max 29.443
_diffrn_reflns_theta_min 2.365
_diffrn_standards_number 0
_exptl_absorpt_coefficient_mu 0.912
_exptl_absorpt_correction_T_max 0.84
_exptl_absorpt_correction_T_min 0.60
_exptl_absorpt_correction_type multi-scan
_exptl_absorpt_process_details 'SADABS (Siemens, 1996)'
_exptl_crystal_colour black
_exptl_crystal_density_diffrn 1.48
_exptl_crystal_density_method 'not measured'
_exptl_crystal_description block
_exptl_crystal_F_000 1944
_exptl_crystal_recrystallization_method
; 
Slow evaporation of MeOH/CH~2~Cl~2~ solution.
;
_exptl_crystal_size_max 0.24
_exptl_crystal_size_mid 0.23
_exptl_crystal_size_min 0.19
_platon_squeeze_details
;
;
_refine_diff_density_max 0.99
_refine_diff_density_min -0.95
_refine_ls_extinction_method None
_refine_ls_goodness_of_fit_ref 0.7718
_refine_ls_hydrogen_treatment constr
_refine_ls_matrix_type full
_refine_ls_number_parameters 181
_refine_ls_number_reflns 4173
_refine_ls_number_restraints 0
_refine_ls_R_factor_all 0.1095
_refine_ls_R_factor_gt 0.0666
_refine_ls_shift/su_max 0.000525
_refine_ls_structure_factor_coef Fsqd
_refine_ls_weighting_details
;
 Method= Quasi-Unit weights 
 W = 1.0 or 1./2F 
;
_refine_ls_weighting_scheme calc
_refine_ls_wR_factor_all 0.1807
_refine_ls_wR_factor_gt 0.1370
_refine_ls_wR_factor_ref 0.1807
_reflns_limit_h_max 0
_reflns_limit_h_min -18
_reflns_limit_k_max 21
_reflns_limit_k_min 0
_reflns_limit_l_max 29
_reflns_limit_l_min 0
_reflns_number_gt 2569
_reflns_number_total 4188
_reflns_threshold_expression I>2.0\s(I)
_oxford_diffrn_Wilson_B_factor 0.00
_oxford_diffrn_Wilson_scale 0.00
_oxford_refine_ls_r_factor_ref 0.1095
_oxford_refine_ls_scale 0.2095(2)
_oxford_reflns_number_all 4173
_oxford_reflns_threshold_expression_ref I>-10.0\s(I)
_oxford_structure_analysis_title 'eb8039 in P-3c1'
_cod_data_source_file cg800947zsup1.cif
_cod_data_source_block EB8039
_cod_depositor_comments
;
The following automatic conversions were performed:

'_symmetry_cell_setting' value 'Trigonal' changed to 'trigonal'
according to /home/saulius/struct/CIF-dictionaries/cif_core.dic
dictionary named 'cif_core.dic' version 2.4.2 from 2011-04-26.

Automatic conversion script
Id: cif_fix_values 1891 2012-01-12 08:04:46Z andrius 
;
_cod_original_sg_symbol_H-M 'P -3 c 1 '
_cod_original_formula_sum 'C42 H42 Cl1 Mn3 N6 O14'
_cod_database_code 4509169

loop_
_symmetry_equiv_pos_as_xyz
x,y,z
-x,-y,-z
-y,x-y,z
y,-x+y,-z
-x+y,-x,z
x-y,x,-z
-x+y,y,z+1/2
x-y,-y,-z+1/2
x,x-y,z+1/2
-x,-x+y,-z+1/2
-y,-x,z+1/2
y,x,-z+1/2

loop_
_atom_site_label
_atom_site_type_symbol
_atom_site_fract_x
_atom_site_fract_y
_atom_site_fract_z
_atom_site_U_iso_or_equiv
_atom_site_occupancy
_atom_site_adp_type
_atom_site_refinement_flags_posn
_atom_site_refinement_flags_adp
Mn1 Mn 0.65454(5) 0.44607(5) 0.46730(3) 0.0242 1.0000 Uani . .
O2 O 0.6667 0.3333 0.4809(2) 0.0235 1.0000 Uani S T
O3 O 0.5152(3) 0.3702(3) 0.46918(17) 0.0331 1.0000 Uani . .
N4 N 0.4715(3) 0.2713(3) 0.45941(19) 0.0285 1.0000 Uani . .
C5 C 0.3788(4) 0.2281(5) 0.4488(3) 0.0423 1.0000 Uani . .
C6 C 0.3174(4) 0.1251(5) 0.4370(3) 0.0486 1.0000 Uani . .
C7 C 0.3544(4) 0.0608(4) 0.4335(3) 0.0368 1.0000 Uani . .
O8 O 0.4482(3) 0.0894(3) 0.44114(17) 0.0343 1.0000 Uani . .
C9 C 0.2897(5) -0.0385(5) 0.4193(3) 0.0530 1.0000 Uani . .
C10 C 0.1915(6) -0.0716(6) 0.4106(5) 0.0802 1.0000 Uani . .
C11 C 0.1539(6) -0.0091(7) 0.4154(6) 0.1086 1.0000 Uani . .
C12 C 0.2162(6) 0.0877(6) 0.4271(6) 0.0970 1.0000 Uani . .
N13 N 0.6548(3) 0.4895(3) 0.56485(19) 0.0291 1.0000 Uani . .
C14 C 0.7025(4) 0.4817(4) 0.6117(2) 0.0348 1.0000 Uani . .
C15 C 0.6865(5) 0.5019(4) 0.6702(3) 0.0383 1.0000 Uani . .
C16 C 0.6197(4) 0.5333(4) 0.6816(2) 0.0326 1.0000 Uani . .
C17 C 0.5706(4) 0.5419(4) 0.6316(2) 0.0365 1.0000 Uani . .
C18 C 0.5896(4) 0.5194(4) 0.5761(2) 0.0360 1.0000 Uani . .
C19 C 0.6019(4) 0.5547(4) 0.7433(2) 0.0370 1.0000 Uani . .
Cl20 Cl 0.6667 0.3333 0.33521(9) 0.0331 1.0000 Uani S T
O21 O 0.6407(3) 0.4033(3) 0.35753(17) 0.0461 1.0000 Uani . .
O22 O 0.6667 0.3333 0.2710(3) 0.0543 1.0000 Uani S T
H51 H 0.3493 0.2681 0.4495 0.0481 1.0000 Uiso R .
H91 H 0.3130 -0.0840 0.4160 0.0543 1.0000 Uiso R .
H101 H 0.1500 -0.1391 0.4008 0.0859 1.0000 Uiso R .
H111 H 0.0877 -0.0322 0.4078 0.1362 1.0000 Uiso R .
H121 H 0.1920 0.1306 0.4296 0.1190 1.0000 Uiso R .
H141 H 0.7487 0.4606 0.6042 0.0376 1.0000 Uiso R .
H151 H 0.7218 0.4947 0.7007 0.0450 1.0000 Uiso R .
H171 H 0.5244 0.5607 0.6364 0.0463 1.0000 Uiso R .
H181 H 0.5562 0.5251 0.5431 0.0441 1.0000 Uiso R .
H191 H 0.6265 0.5346 0.7749 0.0454 1.0000 Uiso R .

loop_
_atom_site_aniso_label
_atom_site_aniso_U_11
_atom_site_aniso_U_22
_atom_site_aniso_U_33
_atom_site_aniso_U_23
_atom_site_aniso_U_13
_atom_site_aniso_U_12
Mn1 0.0251(4) 0.0241(4) 0.0244(3) 0.0007(3) 0.0008(3) 0.0130(3)
O2 0.0241(18) 0.0241(18) 0.022(3) 0.0000 0.0000 0.0120(9)
O3 0.0240(18) 0.0290(19) 0.046(2) -0.0046(17) 0.0010(16) 0.0132(15)
N4 0.029(2) 0.024(2) 0.030(2) 0.0033(17) 0.0044(17) 0.0112(18)
C5 0.030(3) 0.037(3) 0.061(4) 0.005(3) 0.001(3) 0.017(3)
C6 0.025(3) 0.033(3) 0.077(5) 0.008(3) -0.006(3) 0.007(2)
C7 0.031(3) 0.036(3) 0.037(3) 0.006(2) 0.000(2) 0.013(2)
O8 0.0303(19) 0.030(2) 0.039(2) -0.0061(16) -0.0047(16) 0.0126(16)
C9 0.041(4) 0.033(3) 0.076(5) 0.000(3) -0.011(3) 0.012(3)
C10 0.037(4) 0.035(4) 0.151(9) -0.004(5) -0.022(5) 0.004(3)
C11 0.039(4) 0.049(5) 0.229(14) -0.010(7) -0.028(6) 0.015(4)
C12 0.032(4) 0.047(5) 0.210(12) -0.001(6) -0.011(6) 0.019(4)
N13 0.029(2) 0.027(2) 0.033(2) -0.0014(18) 0.0019(18) 0.0144(18)
C14 0.035(3) 0.040(3) 0.032(3) -0.003(2) 0.002(2) 0.022(3)
C15 0.045(3) 0.045(3) 0.037(3) 0.003(2) -0.005(2) 0.031(3)
C16 0.035(3) 0.038(3) 0.026(2) -0.001(2) -0.002(2) 0.019(2)
C17 0.041(3) 0.048(3) 0.034(3) -0.005(2) -0.003(2) 0.033(3)
C18 0.046(3) 0.043(3) 0.028(2) -0.006(2) -0.008(2) 0.029(3)
C19 0.047(3) 0.050(3) 0.024(2) 0.002(2) 0.002(2) 0.032(3)
Cl20 0.0390(7) 0.0390(7) 0.0212(9) 0.0000 0.0000 0.0195(4)
O21 0.063(3) 0.054(3) 0.0322(19) 0.0035(19) 0.0007(19) 0.037(2)
O22 0.068(3) 0.068(3) 0.026(3) 0.0000 0.0000 0.0341(17)

loop_
_atom_type_symbol
_atom_type_scat_dispersion_real
_atom_type_scat_dispersion_imag
_atom_type_scat_Cromer_Mann_a1
_atom_type_scat_Cromer_Mann_b1
_atom_type_scat_Cromer_Mann_a2
_atom_type_scat_Cromer_Mann_b2
_atom_type_scat_Cromer_Mann_a3
_atom_type_scat_Cromer_Mann_b3
_atom_type_scat_Cromer_Mann_a4
_atom_type_scat_Cromer_Mann_b4
_atom_type_scat_Cromer_Mann_c
_atom_type_scat_source
C 0.0033 0.0016 2.3100 20.8439 1.0200 10.2075 1.5886 0.5687 0.8650 51.6512 0.2156 'International Tables Vol C 4.2.6.8 and 6.1.1.4'
H 0.0000 0.0000 0.4930 10.5109 0.3229 26.1257 0.1402 3.1424 0.0408 57.7998 0.0030 'International Tables Vol C 4.2.6.8 and 6.1.1.4'
Cl 0.1484 0.1585 11.4604 0.0104 7.1964 1.1662 6.2556 18.5194 1.6455 47.7784 -9.5574 'International Tables Vol C 4.2.6.8 and 6.1.1.4'
Mn 0.3368 0.7283 11.2819 5.3409 7.3573 0.3432 3.0193 17.8674 2.2441 83.7543 1.0896 'International Tables Vol C 4.2.6.8 and 6.1.1.4'
N 0.0061 0.0033 12.2126 0.0057 3.1322 9.8933 2.0125 28.9975 1.1663 0.5826 -11.5290 'International Tables Vol C 4.2.6.8 and 6.1.1.4'
O 0.0106 0.0060 3.0485 13.2771 2.2868 5.7011 1.5463 0.3239 0.8670 32.9089 0.2508 'International Tables Vol C 4.2.6.8 and 6.1.1.4'

loop_
_geom_angle_atom_site_label_1
_geom_angle_site_symmetry_1
_geom_angle_atom_site_label_2
_geom_angle_atom_site_label_3
_geom_angle_site_symmetry_3
_geom_angle
_geom_angle_publ_flag
N4 5_665 Mn1 O8 5_665 89.77(18) yes
N4 5_665 Mn1 Mn1 5_665 59.53(13) yes
O8 5_665 Mn1 Mn1 5_665 146.04(13) yes
N4 5_665 Mn1 O2 . 90.22(13) yes
O8 5_665 Mn1 O2 . 171.0(2) yes
Mn1 5_665 Mn1 O2 . 31.26(4) yes
N4 5_665 Mn1 O3 . 175.91(18) yes
O8 5_665 Mn1 O3 . 87.62(17) yes
Mn1 5_665 Mn1 O3 . 122.10(11) yes
O2 . Mn1 O3 . 91.87(12) yes
N4 5_665 Mn1 N13 . 93.41(17) yes
O8 5_665 Mn1 N13 . 90.93(16) yes
Mn1 5_665 Mn1 N13 . 104.07(11) yes
O2 . Mn1 N13 . 98.1(2) yes
O3 . Mn1 N13 . 89.77(16) yes
N4 5_665 Mn1 O21 . 90.32(16) yes
O8 5_665 Mn1 O21 . 84.28(15) yes
Mn1 5_665 Mn1 O21 . 81.95(10) yes
O2 . Mn1 O21 . 86.71(19) yes
O3 . Mn1 O21 . 86.30(16) yes
N13 . Mn1 O21 . 173.93(15) yes
Mn1 3_655 O2 Mn1 . 117.48(9) yes
Mn1 3_655 O2 Mn1 5_665 117.48(9) yes
Mn1 . O2 Mn1 5_665 117.48(9) yes
Mn1 . O3 N4 . 118.5(3) yes
O3 . N4 Mn1 3_655 117.9(3) yes
O3 . N4 C5 . 115.0(4) yes
Mn1 3_655 N4 C5 . 127.0(4) yes
N4 . C5 C6 . 125.1(6) yes
N4 . C5 H51 . 116.6 no
C6 . C5 H51 . 118.3 no
C5 . C6 C7 . 122.6(5) yes
C5 . C6 C12 . 118.7(6) yes
C7 . C6 C12 . 118.8(6) yes
C6 . C7 O8 . 123.0(5) yes
C6 . C7 C9 . 118.8(6) yes
O8 . C7 C9 . 118.2(6) yes
C7 . O8 Mn1 3_655 131.6(4) yes
C7 . C9 C10 . 120.2(7) yes
C7 . C9 H91 . 120.8 no
C10 . C9 H91 . 119.0 no
C9 . C10 C11 . 121.3(7) yes
C9 . C10 H101 . 117.9 no
C11 . C10 H101 . 120.8 no
C10 . C11 C12 . 119.1(8) yes
C10 . C11 H111 . 120.0 no
C12 . C11 H111 . 120.8 no
C6 . C12 C11 . 121.8(8) yes
C6 . C12 H121 . 118.5 no
C11 . C12 H121 . 119.8 no
Mn1 . N13 C14 . 129.9(4) yes
Mn1 . N13 C18 . 113.2(3) yes
C14 . N13 C18 . 116.6(5) yes
N13 . C14 C15 . 122.8(5) yes
N13 . C14 H141 . 117.2 no
C15 . C14 H141 . 120.0 no
C14 . C15 C16 . 120.4(5) yes
C14 . C15 H151 . 118.4 no
C16 . C15 H151 . 121.2 no
C15 . C16 C17 . 116.1(5) yes
C15 . C16 C19 . 121.0(5) yes
C17 . C16 C19 . 122.9(5) yes
C16 . C17 C18 . 119.7(5) yes
C16 . C17 H171 . 120.1 no
C18 . C17 H171 . 120.1 no
C17 . C18 N13 . 124.3(5) yes
C17 . C18 H181 . 119.0 no
N13 . C18 H181 . 116.7 no
C16 . C19 C19 12_556 124.4(7) yes
C16 . C19 H191 . 118.0 no
C19 12_556 C19 H191 . 117.6 no
O21 3_655 Cl20 O21 5_665 108.70(17) yes
O21 3_655 Cl20 O21 . 108.70(17) yes
O21 5_665 Cl20 O21 . 108.70(17) yes
O21 3_655 Cl20 O22 . 110.23(17) yes
O21 5_665 Cl20 O22 . 110.23(17) yes
O21 . Cl20 O22 . 110.23(17) yes
Mn1 . O21 Cl20 . 121.3(2) yes

loop_
_geom_bond_atom_site_label_1
_geom_bond_atom_site_label_2
_geom_bond_site_symmetry_2
_geom_bond_distance
_geom_bond_publ_flag
Mn1 N4 5_665 1.988(4) yes
Mn1 O8 5_665 1.866(4) yes
Mn1 Mn1 5_665 3.2407(13) yes
Mn1 O2 . 1.8955(11) yes
Mn1 O3 . 1.896(4) yes
Mn1 N13 . 2.276(4) yes
Mn1 O21 . 2.515(4) yes
O3 N4 . 1.364(5) yes
N4 C5 . 1.283(7) yes
C5 C6 . 1.433(8) yes
C5 H51 . 0.947 no
C6 C7 . 1.395(9) yes
C6 C12 . 1.408(9) yes
C7 O8 . 1.317(7) yes
C7 C9 . 1.406(8) yes
C9 C10 . 1.372(10) yes
C9 H91 . 0.953 no
C10 C11 . 1.378(12) yes
C10 H101 . 0.951 no
C11 C12 . 1.358(12) yes
C11 H111 . 0.928 no
C12 H121 . 0.924 no
N13 C14 . 1.324(7) yes
N13 C18 . 1.346(7) yes
C14 C15 . 1.392(7) yes
C14 H141 . 0.951 no
C15 C16 . 1.385(8) yes
C15 H151 . 0.919 no
C16 C17 . 1.398(7) yes
C16 C19 . 1.475(7) yes
C17 C18 . 1.358(7) yes
C17 H171 . 0.915 no
C18 H181 . 0.932 no
C19 C19 12_556 1.317(11) yes
C19 H191 . 0.930 no
Cl20 O21 3_655 1.438(4) yes
Cl20 O21 5_665 1.438(4) yes
Cl20 O21 . 1.438(4) yes
Cl20 O22 . 1.429(7) yes

loop_
_geom_hbond_atom_site_label_D
_geom_hbond_atom_site_label_H
_geom_hbond_atom_site_label_A
_geom_hbond_site_symmetry_A
_geom_hbond_angle_DHA
_geom_hbond_distance_DH
_geom_hbond_distance_HA
_geom_hbond_distance_DA
_geom_hbond_publ_flag
C18 H181 O3 2_666 129 0.93 2.42 3.094(11) yes

loop_
_platon_squeeze_void_nr
_platon_squeeze_void_average_x
_platon_squeeze_void_average_y
_platon_squeeze_void_average_z
_platon_squeeze_void_volume
_platon_squeeze_void_count_electrons
1 0.000 0.000 0.000 13.2 0.1
2 0.000 0.000 0.250 611.9 93.7
3 0.000 0.000 0.500 13.2 0.1
4 0.000 0.000 0.750 612.0 92.3
